data_7203317
loop_
_publ_author_name
'D. Sim\~ao'
'J. A. Ayll\'on'
'S. Raba\,ca'
'M. J. Figueira'
'I. C. Santos'
'R. T. Henriques'
'M. Almeida'

_publ_section_title
;
 [Fe(qdt)<small><sub>2</sub></small>]<small><sup>&#x2212;</sup></small>
 salts; an undimerised Fe<small><sup>III</sup></small> bisdithiolene
 complex stabilised by cation interactions
;
_journal_issue 9
_journal_name_full CrystEngComm
_journal_page_first 658
_journal_paper_doi 10.1039/b602268e
_journal_volume 8
_journal_year 2006
_chemical_formula_moiety '(C16 H36)N, C16 H8 Fe N4 S4'
_chemical_formula_sum 'C32 H44 Fe N5 S4'
_chemical_formula_weight 682.81
_chemical_name_common (tba)(Fe(qdt)2)
_chemical_name_systematic
;
?
;
_space_group_IT_number 15
_symmetry_cell_setting monoclinic
_symmetry_space_group_name_Hall '-C 2yc'
_symmetry_space_group_name_H-M 'C 1 2/c 1'
_atom_sites_solution_hydrogens geom
_atom_sites_solution_primary direct
_atom_sites_solution_secondary difmap
_audit_creation_method SHELXL-97
_cell_angle_alpha 90.000(5)
_cell_angle_beta 107.798(12)
_cell_angle_gamma 90.000(5)
_cell_formula_units_Z 4
_cell_length_a 22.290(3)
_cell_length_b 8.5089(9)
_cell_length_c 19.112(2)
_cell_measurement_reflns_used 25
_cell_measurement_temperature 293(2)
_cell_measurement_theta_max 10
_cell_measurement_theta_min 8
_cell_volume 3451.4(7)
_computing_cell_refinement 'CAD4 Software (Enraf-Nonius,1994) '
_computing_data_collection 'CAD4 Software (Enraf-Nonius,1994) '
_computing_data_reduction molen
_computing_molecular_graphics SCHAKAL(Keller,1989),ORTEP3(Farrugia,1997
_computing_publication_material 'WinGX (Farrugia, 1999)'
_computing_structure_refinement 'SHELXL-97 (Sheldrick, 1997)'
_computing_structure_solution 'SIR97 (Altomare, 1999)'
_diffrn_ambient_temperature 293(2)
_diffrn_measured_fraction_theta_full 0.961
_diffrn_measured_fraction_theta_max 0.961
_diffrn_measurement_device_type cad4
_diffrn_measurement_method \w-2\q
_diffrn_radiation_monochromator graphite
_diffrn_radiation_source 'fine-focus sealed tube'
_diffrn_radiation_type MoK\a
_diffrn_radiation_wavelength 0.71069
_diffrn_reflns_av_R_equivalents 0.0597
_diffrn_reflns_av_sigmaI/netI 0.0842
_diffrn_reflns_limit_h_max 26
_diffrn_reflns_limit_h_min 0
_diffrn_reflns_limit_k_max 1
_diffrn_reflns_limit_k_min -10
_diffrn_reflns_limit_l_max 21
_diffrn_reflns_limit_l_min -22
_diffrn_reflns_number 3425
_diffrn_reflns_theta_full 24.99
_diffrn_reflns_theta_max 24.99
_diffrn_reflns_theta_min 1.92
_diffrn_standards_interval_count 300
_diffrn_standards_interval_time 3600
_diffrn_standards_number 6
_exptl_absorpt_coefficient_mu 0.708
_exptl_absorpt_correction_T_max 0.979
_exptl_absorpt_correction_T_min 0.814
_exptl_absorpt_correction_type psi-scan
_exptl_absorpt_process_details 'psi-scan (North,1968)'
_exptl_crystal_colour black
_exptl_crystal_density_diffrn 1.314
_exptl_crystal_density_method 'not measured'
_exptl_crystal_description plate
_exptl_crystal_F_000 1444
_exptl_crystal_size_max 0.5
_exptl_crystal_size_mid 0.3
_exptl_crystal_size_min 0.08
_refine_diff_density_max 0.438
_refine_diff_density_min -0.421
_refine_diff_density_rms 0.063
_refine_ls_extinction_coef 0.0010(2)
_refine_ls_extinction_expression Fc^*^=kFc[1+0.001xFc^2^\l^3^/sin(2\q)]^-1/4^
_refine_ls_extinction_method SHELXL
_refine_ls_goodness_of_fit_ref 0.962
_refine_ls_hydrogen_treatment constr
_refine_ls_matrix_type full
_refine_ls_number_parameters 193
_refine_ls_number_reflns 2916
_refine_ls_number_restraints 0
_refine_ls_restrained_S_all 0.962
_refine_ls_R_factor_all 0.1572
_refine_ls_R_factor_gt 0.0503
_refine_ls_shift/su_max 0.000
_refine_ls_shift/su_mean 0.000
_refine_ls_structure_factor_coef Fsqd
_refine_ls_weighting_details 'calc w=1/[\s^2^(Fo^2^)+(0.0706P)^2^+0.0000P] where P=(Fo^2^+2Fc^2^)/3'
_refine_ls_weighting_scheme calc
_refine_ls_wR_factor_gt 0.1169
_refine_ls_wR_factor_ref 0.1438
_reflns_number_gt 1428
_reflns_number_total 2916
_reflns_threshold_expression >2sigma(I)
_cod_data_source_file b602268e.txt
_cod_data_source_block I
_cod_original_sg_symbol_H-M C2/c
_cod_database_code 7203317

loop_
_symmetry_equiv_pos_as_xyz
'x, y, z'
'-x, y, -z+1/2'
'x+1/2, y+1/2, z'
'-x+1/2, y+1/2, -z+1/2'
'-x, -y, -z'
'x, -y, z-1/2'
'-x+1/2, -y+1/2, -z'
'x+1/2, -y+1/2, z-1/2'

loop_
_atom_site_label
_atom_site_type_symbol
_atom_site_fract_x
_atom_site_fract_y
_atom_site_fract_z
_atom_site_U_iso_or_equiv
_atom_site_adp_type
_atom_site_occupancy
_atom_site_symmetry_multiplicity
_atom_site_calc_flag
_atom_site_refinement_flags
_atom_site_disorder_assembly
_atom_site_disorder_group
Fe Fe 0.5000 0.0000 0.5000 0.0488(3) Uani 1 2 d S . .
S1 S 0.59445(7) 0.0981(2) 0.52971(8) 0.0861(5) Uani 1 1 d . . .
S2 S 0.49993(6) -0.05673(18) 0.38890(8) 0.0771(4) Uani 1 1 d . . .
C1 C 0.6161(2) 0.0871(6) 0.4498(3) 0.0652(13) Uani 1 1 d . . .
C2 C 0.5709(2) 0.0179(6) 0.3838(3) 0.0646(12) Uani 1 1 d . . .
N1 N 0.66993(19) 0.1390(5) 0.4493(2) 0.0732(12) Uani 1 1 d . . .
N2 N 0.58404(19) 0.0060(5) 0.3221(2) 0.0736(11) Uani 1 1 d . . .
C3 C 0.6839(2) 0.1255(6) 0.3848(3) 0.0667(13) Uani 1 1 d . . .
C4 C 0.6418(2) 0.0623(6) 0.3222(3) 0.0684(13) Uani 1 1 d . . .
C5 C 0.7420(3) 0.1826(7) 0.3811(3) 0.0862(16) Uani 1 1 d . . .
H5 H 0.7700 0.2283 0.4225 0.103 Uiso 1 1 calc R . .
C6 C 0.6576(3) 0.0553(8) 0.2567(3) 0.100(2) Uani 1 1 d . . .
H6 H 0.6293 0.0137 0.2145 0.120 Uiso 1 1 calc R . .
C7 C 0.7580(3) 0.1722(8) 0.3183(4) 0.104(2) Uani 1 1 d . . .
H7 H 0.7974 0.2065 0.3174 0.125 Uiso 1 1 calc R . .
C8 C 0.7154(3) 0.1101(9) 0.2553(4) 0.107(2) Uani 1 1 d . . .
H8 H 0.7259 0.1056 0.2119 0.129 Uiso 1 1 calc R . .
N3 N 0.5000 0.4980(7) 0.2500 0.0809(17) Uani 1 2 d S . .
C10 C 0.5529(3) 0.6042(6) 0.2936(3) 0.0856(17) Uani 1 1 d . . .
H10A H 0.5636 0.6743 0.2591 0.103 Uiso 1 1 calc R . .
H10B H 0.5366 0.6688 0.3255 0.103 Uiso 1 1 calc R . .
C11 C 0.6134(3) 0.5289(8) 0.3405(4) 0.108(2) Uani 1 1 d . . .
H11A H 0.6294 0.4587 0.3104 0.129 Uiso 1 1 calc R . .
H11B H 0.6047 0.4669 0.3789 0.129 Uiso 1 1 calc R . .
C12 C 0.6636(3) 0.6518(9) 0.3756(4) 0.121(2) Uani 1 1 d . . .
H12A H 0.6733 0.7102 0.3368 0.145 Uiso 1 1 calc R . .
H12B H 0.6463 0.7253 0.4031 0.145 Uiso 1 1 calc R . .
C13 C 0.7223(4) 0.5871(11) 0.4247(4) 0.149(3) Uani 1 1 d . . .
H13A H 0.7510 0.6712 0.4450 0.223 Uiso 1 1 calc R . .
H13B H 0.7408 0.5173 0.3977 0.223 Uiso 1 1 calc R . .
H13C H 0.7134 0.5303 0.4639 0.223 Uiso 1 1 calc R . .
C20 C 0.5230(3) 0.3919(6) 0.1996(3) 0.0934(19) Uani 1 1 d . . .
H20A H 0.5537 0.3195 0.2298 0.112 Uiso 1 1 calc R . .
H20B H 0.4876 0.3300 0.1705 0.112 Uiso 1 1 calc R . .
C21 C 0.5516(4) 0.4708(7) 0.1491(4) 0.104(2) Uani 1 1 d . . .
H21A H 0.5224 0.5482 0.1204 0.125 Uiso 1 1 calc R . .
H21B H 0.5894 0.5257 0.1774 0.125 Uiso 1 1 calc R . .
C22 C 0.5680(4) 0.3590(9) 0.0992(5) 0.141(3) Uani 1 1 d . . .
H22A H 0.5291 0.3125 0.0684 0.170 Uiso 1 1 calc R . .
H22B H 0.5926 0.2752 0.1288 0.170 Uiso 1 1 calc R . .
C23 C 0.6034(5) 0.4188(11) 0.0501(5) 0.166(4) Uani 1 1 d . . .
H23A H 0.6128 0.3331 0.0225 0.249 Uiso 1 1 calc R . .
H23B H 0.6420 0.4665 0.0793 0.249 Uiso 1 1 calc R . .
H23C H 0.5784 0.4954 0.0170 0.249 Uiso 1 1 calc R . .

loop_
_atom_site_aniso_label
_atom_site_aniso_U_11
_atom_site_aniso_U_22
_atom_site_aniso_U_33
_atom_site_aniso_U_23
_atom_site_aniso_U_13
_atom_site_aniso_U_12
Fe 0.0399(5) 0.0474(5) 0.0556(5) -0.0071(5) 0.0092(4) 0.0011(5)
S1 0.0661(8) 0.1164(13) 0.0719(9) -0.0216(9) 0.0155(7) -0.0245(8)
S2 0.0584(8) 0.0909(10) 0.0780(9) -0.0269(7) 0.0151(7) -0.0069(7)
C1 0.063(3) 0.060(3) 0.066(3) -0.001(3) 0.010(3) 0.007(3)
C2 0.061(3) 0.060(3) 0.069(3) 0.005(3) 0.013(2) 0.006(3)
N1 0.054(2) 0.084(3) 0.075(3) -0.006(2) 0.011(2) -0.012(2)
N2 0.067(3) 0.083(3) 0.066(2) -0.003(3) 0.014(2) 0.002(3)
C3 0.059(3) 0.070(3) 0.067(3) -0.002(3) 0.013(3) 0.000(3)
C4 0.066(3) 0.069(3) 0.070(3) 0.002(3) 0.020(3) 0.004(3)
C5 0.067(3) 0.098(4) 0.093(4) 0.002(4) 0.023(3) -0.006(3)
C6 0.084(4) 0.134(6) 0.079(4) -0.015(4) 0.021(3) -0.008(4)
C7 0.085(4) 0.124(5) 0.109(5) 0.006(5) 0.039(4) -0.012(4)
C8 0.090(5) 0.150(6) 0.089(4) 0.001(4) 0.037(4) -0.016(5)
N3 0.112(5) 0.046(3) 0.078(4) 0.000 0.019(4) 0.000
C10 0.101(4) 0.061(3) 0.091(4) -0.006(3) 0.024(3) 0.008(3)
C11 0.124(6) 0.097(5) 0.093(4) -0.004(4) 0.019(4) 0.028(4)
C12 0.115(6) 0.101(5) 0.123(6) -0.005(5) 0.000(5) 0.018(5)
C13 0.121(6) 0.161(7) 0.143(7) -0.017(6) 0.009(6) 0.033(6)
C20 0.132(5) 0.061(4) 0.094(4) -0.009(3) 0.043(4) 0.001(3)
C21 0.130(6) 0.090(5) 0.101(4) -0.017(4) 0.048(4) 0.007(4)
C22 0.204(9) 0.110(6) 0.139(6) -0.032(5) 0.095(7) -0.019(6)
C23 0.226(11) 0.145(7) 0.166(8) -0.028(7) 0.116(8) -0.019(7)

loop_
_atom_type_symbol
_atom_type_description
_atom_type_scat_dispersion_real
_atom_type_scat_dispersion_imag
_atom_type_scat_source
C C 0.0033 0.0016 'International Tables Vol C Tables 4.2.6.8 and 6.1.1.4'
H H 0.0000 0.0000 'International Tables Vol C Tables 4.2.6.8 and 6.1.1.4'
N N 0.0061 0.0033 'International Tables Vol C Tables 4.2.6.8 and 6.1.1.4'
S S 0.1246 0.1234 'International Tables Vol C Tables 4.2.6.8 and 6.1.1.4'
Fe Fe 0.3463 0.8444 'International Tables Vol C Tables 4.2.6.8 and 6.1.1.4'

loop_
_geom_angle_atom_site_label_1
_geom_angle_atom_site_label_2
_geom_angle_atom_site_label_3
_geom_angle
_geom_angle_site_symmetry_1
_geom_angle_site_symmetry_3
_geom_angle_publ_flag
S1 Fe S1 180.00(4) 5_656 . ?
S1 Fe S2 87.03(5) 5_656 . ?
S1 Fe S2 92.97(5) . . ?
S1 Fe S2 92.97(5) 5_656 5_656 ?
S1 Fe S2 87.03(5) . 5_656 ?
S2 Fe S2 180.000(1) . 5_656 ?
C1 S1 Fe 104.84(18) . . ?
C2 S2 Fe 104.15(18) . . ?
N1 C1 C2 121.9(5) . . ?
N1 C1 S1 119.9(4) . . ?
C2 C1 S1 118.2(4) . . ?
N2 C2 C1 121.4(4) . . ?
N2 C2 S2 118.9(4) . . ?
C1 C2 S2 119.7(4) . . ?
C1 N1 C3 116.7(4) . . ?
C2 N2 C4 116.2(4) . . ?
N1 C3 C4 122.2(5) . . ?
N1 C3 C5 118.9(5) . . ?
C4 C3 C5 118.8(5) . . ?
N2 C4 C3 121.6(5) . . ?
N2 C4 C6 118.4(5) . . ?
C3 C4 C6 120.0(5) . . ?
C7 C5 C3 121.2(6) . . ?
C8 C6 C4 119.7(6) . . ?
C5 C7 C8 119.7(6) . . ?
C6 C8 C7 120.5(6) . . ?
C10 N3 C10 106.9(5) . 2_655 ?
C10 N3 C20 110.2(3) . . ?
C10 N3 C20 111.2(3) 2_655 . ?
C10 N3 C20 111.2(3) . 2_655 ?
C10 N3 C20 110.2(3) 2_655 2_655 ?
C20 N3 C20 107.1(6) . 2_655 ?
C11 C10 N3 118.4(4) . . ?
C10 C11 C12 111.7(5) . . ?
C13 C12 C11 114.5(6) . . ?
C21 C20 N3 116.3(5) . . ?
C22 C21 C20 111.9(6) . . ?
C21 C22 C23 118.2(7) . . ?

loop_
_geom_bond_atom_site_label_1
_geom_bond_atom_site_label_2
_geom_bond_distance
_geom_bond_site_symmetry_2
_geom_bond_publ_flag
Fe S1 2.1729(14) 5_656 ?
Fe S1 2.1729(14) . ?
Fe S2 2.1770(14) . ?
Fe S2 2.1770(14) 5_656 ?
S1 C1 1.740(5) . ?
S2 C2 1.735(5) . ?
C1 N1 1.282(6) . ?
C1 C2 1.473(7) . ?
C2 N2 1.304(6) . ?
N1 C3 1.365(6) . ?
N2 C4 1.374(6) . ?
C3 C4 1.384(7) . ?
C3 C5 1.405(7) . ?
C4 C6 1.400(7) . ?
C5 C7 1.356(8) . ?
C6 C8 1.378(8) . ?
C7 C8 1.391(8) . ?
N3 C10 1.517(6) . ?
N3 C10 1.517(6) 2_655 ?
N3 C20 1.520(6) . ?
N3 C20 1.520(6) 2_655 ?
C10 C11 1.514(8) . ?
C11 C12 1.528(9) . ?
C12 C13 1.465(9) . ?
C20 C21 1.471(8) . ?
C21 C22 1.469(8) . ?
C22 C23 1.489(9) . ?

loop_
_geom_hbond_atom_site_label_D
_geom_hbond_atom_site_label_H
_geom_hbond_atom_site_label_A
_geom_hbond_distance_DH
_geom_hbond_distance_HA
_geom_hbond_distance_DA
_geom_hbond_site_symmetry_A
_geom_hbond_angle_DHA
_geom_hbond_publ_flag
C10 H10B S2 0.97 2.86 3.789(6) 1_565 159.8 ?
C12 H12B N2 0.97 2.95 3.488(8) 1_565 116.0 ?
C5 H5 N1 0.93 2.66 3.574(7) 7_656 168.5 ?
C13 H13C N1 0.96 2.99 3.426(9) 7_656 108.9 ?
